data_4023938
loop_
_publ_author_name
'Amos B. Smith, III'
'L\'aszl\'o K\"urti'
'Akin H. Davulcu'
'Young Shin Cho'
'Kazuyuki Ohmoto'

_publ_contact_author_address
;Amos B. Smith, III
Rhodes-Thompson Professor
Department of Chemistry
University of Pennsylvania
Philadelphia, PA 19104-6323
smithab@sas.upenn.edu
http://absmithgroup.chem.upenn.edu/absgroup 
;
_publ_contact_author_email smithab@sas.upenn.edu
_publ_contact_author_fax '215) 898-5129'
_publ_contact_author_name 'Amos B. Smith, III'
_publ_contact_author_phone '(215) 898-4860'
_publ_section_title
;
 Indole Diterpene Synthetic Studies: Development of a Second-Generation
 Synthetic Strategy for (+)-Nodulisporic Acids A and B
;
_journal_name_full 'Journal of Organic Chemistry'
_journal_page_first 4611
_journal_page_last 4620
_journal_paper_doi 10.1021/jo062423a
_journal_volume 72
_journal_year 2007
_chemical_formula_sum 'C17 H17 N O'
_chemical_formula_weight 251.32
_space_group_IT_number 14
_symmetry_cell_setting monoclinic
_symmetry_Int_Tables_number 14
_symmetry_space_group_name_Hall '-P 2yn'
_symmetry_space_group_name_H-M 'P 1 21/n 1'
_atom_sites_solution_hydrogens geom
_atom_sites_solution_primary direct
_audit_creation_method SHELXL-97
_cell_angle_alpha 90.00
_cell_angle_beta 105.239(5)
_cell_angle_gamma 90.00
_cell_formula_units_Z 8
_cell_length_a 17.006(3)
_cell_length_b 9.2753(16)
_cell_length_c 17.100(4)
_cell_measurement_temperature 143(1)
_cell_volume 2602.4(9)
_computing_data_collection 'CrystalClear (Rigaku, 1999)'
_computing_data_reduction 'CrystalClear (Rigaku, 1999)'
_computing_structure_refinement 'SHELXL-97 (Sheldrick, 1997)'
_computing_structure_solution 'SIR97 (Altomare, 1999)'
_diffrn_ambient_temperature 143(1)
_diffrn_measured_fraction_theta_full 0.981
_diffrn_measured_fraction_theta_max 0.981
_diffrn_measurement_device 'CCD Area Detector'
_diffrn_measurement_device_type 'Rigaku Mercury'
_diffrn_measurement_method 'phi and omega rotations'
_diffrn_radiation_monochromator graphite
_diffrn_radiation_source 'rotating anode'
_diffrn_radiation_type MoK\a
_diffrn_radiation_wavelength 0.71069
_diffrn_reflns_av_R_equivalents 0.0513
_diffrn_reflns_av_sigmaI/netI 0.0424
_diffrn_reflns_limit_h_max 18
_diffrn_reflns_limit_h_min -20
_diffrn_reflns_limit_k_max 11
_diffrn_reflns_limit_k_min -9
_diffrn_reflns_limit_l_max 18
_diffrn_reflns_limit_l_min -20
_diffrn_reflns_number 21039
_diffrn_reflns_theta_full 25.07
_diffrn_reflns_theta_max 25.07
_diffrn_reflns_theta_min 2.52
_exptl_absorpt_coefficient_mu 0.079
_exptl_absorpt_correction_T_max 1.0000
_exptl_absorpt_correction_T_min 0.5987
_exptl_absorpt_correction_type multi-scan
_exptl_crystal_density_diffrn 1.283
_exptl_crystal_F_000 1072
_exptl_crystal_size_max 0.46
_exptl_crystal_size_mid 0.22
_exptl_crystal_size_min 0.08
_refine_diff_density_max 0.951
_refine_diff_density_min -0.419
_refine_diff_density_rms 0.122
_refine_ls_extinction_method none
_refine_ls_goodness_of_fit_ref 1.348
_refine_ls_hydrogen_treatment constr
_refine_ls_matrix_type full
_refine_ls_number_parameters 345
_refine_ls_number_reflns 4521
_refine_ls_number_restraints 0
_refine_ls_restrained_S_all 1.348
_refine_ls_R_factor_all 0.1253
_refine_ls_R_factor_gt 0.1162
_refine_ls_shift/su_max 0.000
_refine_ls_shift/su_mean 0.000
_refine_ls_structure_factor_coef Fsqd
_refine_ls_weighting_details 'calc w=1/[\s^2^(Fo^2^)+(0.2000P)^2^+0.0000P] where P=(Fo^2^+2Fc^2^)/3'
_refine_ls_weighting_scheme calc
_refine_ls_wR_factor_gt 0.3065
_refine_ls_wR_factor_ref 0.3240
_reflns_number_gt 3631
_reflns_number_total 4521
_reflns_threshold_expression >2sigma(I)
_cod_data_source_file jo062423asi20061218_094252.cif
_cod_data_source_block shelxl
_cod_original_sg_symbol_H-M 'P 21/n     '
_cod_database_code 4023938

loop_
_symmetry_equiv_pos_as_xyz
'x, y, z'
'-x+1/2, y+1/2, -z+1/2'
'-x, -y, -z'
'x-1/2, -y-1/2, z-1/2'

loop_
_atom_site_label
_atom_site_type_symbol
_atom_site_fract_x
_atom_site_fract_y
_atom_site_fract_z
_atom_site_U_iso_or_equiv
_atom_site_adp_type
_atom_site_occupancy
_atom_site_symmetry_multiplicity
_atom_site_calc_flag
_atom_site_refinement_flags
_atom_site_disorder_assembly
_atom_site_disorder_group
O1 O 0.7423(2) 0.4334(4) 0.6963(2) 0.0591(10) Uani 1 1 d . . .
N1 N 0.47157(19) 0.3493(3) 0.57019(19) 0.0304(7) Uani 1 1 d . . .
C1 C 0.5461(2) 0.2837(4) 0.5937(2) 0.0293(9) Uani 1 1 d . . .
C2 C 0.5625(2) 0.1312(4) 0.5808(2) 0.0314(9) Uani 1 1 d . . .
H2a H 0.5682 0.1176 0.5263 0.042 Uiso 1 1 calc R . .
H2b H 0.5175 0.0721 0.5871 0.042 Uiso 1 1 calc R . .
C3 C 0.6410(3) 0.0861(5) 0.6427(3) 0.0416(10) Uani 1 1 d . . .
H3a H 0.6312 0.0803 0.6960 0.055 Uiso 1 1 calc R . .
H3b H 0.6571 -0.0089 0.6288 0.055 Uiso 1 1 calc R . .
C4 C 0.7092(3) 0.1917(5) 0.6450(3) 0.0435(10) Uani 1 1 d . . .
H4a H 0.7233 0.1869 0.5937 0.058 Uiso 1 1 calc R . .
H4b H 0.7567 0.1617 0.6871 0.058 Uiso 1 1 calc R . .
C5 C 0.6900(2) 0.3476(5) 0.6606(2) 0.0399(10) Uani 1 1 d . . .
C6 C 0.6045(2) 0.3883(4) 0.6305(2) 0.0323(9) Uani 1 1 d . . .
C7 C 0.5625(3) 0.5234(4) 0.6320(2) 0.0362(10) Uani 1 1 d . . .
C8 C 0.5735(3) 0.6668(4) 0.6605(2) 0.0458(11) Uani 1 1 d . . .
H8 H 0.6251 0.7020 0.6859 0.061 Uiso 1 1 calc R . .
C9 C 0.5051(4) 0.7534(4) 0.6493(3) 0.0496(12) Uani 1 1 d . . .
H9 H 0.5130 0.8480 0.6676 0.066 Uiso 1 1 calc R . .
C10 C 0.4234(3) 0.7095(4) 0.6119(3) 0.0491(12) Uani 1 1 d . . .
H10 H 0.3797 0.7725 0.6068 0.065 Uiso 1 1 calc R . .
C11 C 0.4120(3) 0.5687(4) 0.5836(3) 0.0402(10) Uani 1 1 d . . .
C12 C 0.4816(2) 0.4914(4) 0.5941(2) 0.0318(9) Uani 1 1 d . . .
C13 C 0.3423(3) 0.4672(4) 0.5433(3) 0.0430(10) Uani 1 1 d . . .
H13a H 0.3161 0.4989 0.4886 0.057 Uiso 1 1 calc R . .
H13b H 0.3019 0.4636 0.5741 0.057 Uiso 1 1 calc R . .
C14 C 0.3835(2) 0.3144(4) 0.5424(2) 0.0313(9) Uani 1 1 d . . .
H14 H 0.3705 0.2767 0.4869 0.042 Uiso 1 1 calc R . .
C15 C 0.3608(2) 0.2051(4) 0.5982(2) 0.0346(9) Uani 1 1 d . . .
C16 C 0.3795(3) 0.2462(5) 0.6864(2) 0.0461(11) Uani 1 1 d . . .
H16a H 0.4023 0.3415 0.6936 0.069 Uiso 1 1 calc R . .
H16b H 0.4180 0.1791 0.7180 0.069 Uiso 1 1 calc R . .
H16c H 0.3303 0.2442 0.7038 0.069 Uiso 1 1 calc R . .
C17 C 0.3288(3) 0.0797(4) 0.5695(3) 0.0426(10) Uani 1 1 d . . .
H17a H 0.3166 0.0115 0.6045 0.057 Uiso 1 1 calc R . .
H17b H 0.3184 0.0597 0.5145 0.057 Uiso 1 1 calc R . .
O1' O 0.8099(2) 0.5816(4) 0.2514(2) 0.0594(10) Uani 1 1 d . . .
N1' N 0.9240(2) 0.6489(3) 0.52356(19) 0.0363(8) Uani 1 1 d . . .
C1' C 0.9032(2) 0.7187(4) 0.4513(2) 0.0323(9) Uani 1 1 d . . .
C2' C 0.9183(3) 0.8739(4) 0.4381(2) 0.0361(9) Uani 1 1 d . . .
H2a' H 0.9751 0.8876 0.4389 0.048 Uiso 1 1 calc R . .
H2b' H 0.9073 0.9310 0.4815 0.048 Uiso 1 1 calc R . .
C3' C 0.8647(3) 0.9243(5) 0.3580(3) 0.0535(12) Uani 1 1 d . . .
H3a' H 0.8103 0.9408 0.3640 0.071 Uiso 1 1 calc R . .
H3b' H 0.8853 1.0159 0.3444 0.071 Uiso 1 1 calc R . .
C4' C 0.8593(4) 0.8223(5) 0.2896(3) 0.0562(13) Uani 1 1 d . . .
H4a' H 0.9100 0.8270 0.2738 0.075 Uiso 1 1 calc R . .
H4b' H 0.8162 0.8549 0.2438 0.075 Uiso 1 1 calc R . .
C5' C 0.8430(3) 0.6654(5) 0.3064(2) 0.0400(10) Uani 1 1 d . . .
C6' C 0.8677(2) 0.6178(4) 0.3900(2) 0.0352(9) Uani 1 1 d . . .
C7' C 0.8642(2) 0.4801(4) 0.4295(3) 0.0369(9) Uani 1 1 d . . .
C8' C 0.8357(3) 0.3374(5) 0.4147(3) 0.0500(12) Uani 1 1 d . . .
H8' H 0.8111 0.3051 0.3625 0.067 Uiso 1 1 calc R . .
C9' C 0.8460(3) 0.2468(5) 0.4817(4) 0.0532(13) Uani 1 1 d . . .
H9' H 0.8279 0.1523 0.4719 0.071 Uiso 1 1 calc R . .
C10' C 0.8806(3) 0.2848(5) 0.5610(4) 0.0562(14) Uani 1 1 d . . .
H10' H 0.8846 0.2183 0.6026 0.075 Uiso 1 1 calc R . .
C11' C 0.9093(3) 0.4244(5) 0.5777(3) 0.0431(11) Uani 1 1 d . . .
C12' C 0.8996(2) 0.5084(4) 0.5099(3) 0.0361(9) Uani 1 1 d . . .
C13' C 0.9485(3) 0.5236(5) 0.6491(3) 0.0498(12) Uani 1 1 d . . .
H13a' H 1.0030 0.4907 0.6760 0.066 Uiso 1 1 calc R . .
H13b' H 0.9162 0.5248 0.6882 0.066 Uiso 1 1 calc R . .
C14' C 0.9514(2) 0.6783(4) 0.6120(2) 0.0351(9) Uani 1 1 d . . .
H14' H 1.0075 0.7145 0.6264 0.047 Uiso 1 1 calc R . .
C15' C 0.8960(3) 0.7858(5) 0.6368(2) 0.0370(10) Uani 1 1 d . . .
C16' C 0.8085(3) 0.7476(5) 0.6184(3) 0.0451(11) Uani 1 1 d . . .
H16a' H 0.7998 0.6558 0.5916 0.068 Uiso 1 1 calc R . .
H16b' H 0.7769 0.8198 0.5837 0.068 Uiso 1 1 calc R . .
H16c' H 0.7921 0.7426 0.6679 0.068 Uiso 1 1 calc R . .
C17' C 0.9261(3) 0.9074(5) 0.6738(3) 0.0498(12) Uani 1 1 d . . .
H17a' H 0.8917 0.9730 0.6894 0.066 Uiso 1 1 calc R . .
H17b' H 0.9815 0.9270 0.6842 0.066 Uiso 1 1 calc R . .

loop_
_atom_site_aniso_label
_atom_site_aniso_U_11
_atom_site_aniso_U_22
_atom_site_aniso_U_33
_atom_site_aniso_U_23
_atom_site_aniso_U_13
_atom_site_aniso_U_12
O1 0.046(2) 0.068(2) 0.056(2) -0.0011(16) 0.0001(15) -0.0233(16)
N1 0.0315(18) 0.0282(16) 0.0338(17) 0.0015(13) 0.0127(13) -0.0034(13)
C1 0.0232(19) 0.044(2) 0.0219(17) 0.0045(15) 0.0080(14) 0.0014(15)
C2 0.029(2) 0.036(2) 0.0301(19) 0.0029(15) 0.0087(15) -0.0009(15)
C3 0.042(2) 0.043(2) 0.039(2) 0.0044(18) 0.0089(18) 0.0017(18)
C4 0.027(2) 0.052(3) 0.048(2) 0.008(2) 0.0036(17) 0.0055(18)
C5 0.031(2) 0.053(2) 0.034(2) 0.0071(18) 0.0045(16) -0.0112(19)
C6 0.033(2) 0.040(2) 0.0256(18) 0.0063(15) 0.0111(15) -0.0027(16)
C7 0.051(3) 0.034(2) 0.029(2) 0.0041(16) 0.0187(17) -0.0079(17)
C8 0.074(3) 0.034(2) 0.031(2) -0.0035(17) 0.015(2) -0.016(2)
C9 0.094(4) 0.0230(19) 0.039(2) 0.0022(17) 0.030(2) -0.001(2)
C10 0.076(4) 0.037(2) 0.044(2) 0.0101(19) 0.032(2) 0.013(2)
C11 0.053(3) 0.039(2) 0.036(2) 0.0139(17) 0.0249(19) 0.0067(18)
C12 0.043(2) 0.0253(18) 0.032(2) 0.0065(15) 0.0182(17) -0.0009(16)
C13 0.036(2) 0.043(2) 0.053(3) 0.0161(19) 0.0159(19) 0.0074(18)
C14 0.026(2) 0.038(2) 0.0296(19) 0.0105(15) 0.0082(14) 0.0040(15)
C15 0.024(2) 0.042(2) 0.038(2) 0.0090(17) 0.0101(15) 0.0047(16)
C16 0.058(3) 0.053(3) 0.028(2) 0.0044(18) 0.0130(19) -0.011(2)
C17 0.039(2) 0.038(2) 0.054(3) 0.0007(19) 0.0178(19) -0.0050(18)
O1' 0.070(2) 0.064(2) 0.0400(18) -0.0229(15) 0.0072(16) 0.0042(17)
N1' 0.047(2) 0.0343(18) 0.0308(17) -0.0035(13) 0.0163(14) 0.0036(14)
C1' 0.030(2) 0.045(2) 0.0238(19) -0.0078(15) 0.0096(15) 0.0036(16)
C2' 0.043(2) 0.035(2) 0.032(2) -0.0039(16) 0.0118(17) 0.0032(17)
C3' 0.062(3) 0.054(3) 0.045(3) 0.006(2) 0.016(2) 0.003(2)
C4' 0.082(4) 0.051(3) 0.031(2) -0.001(2) 0.006(2) 0.008(2)
C5' 0.039(2) 0.048(2) 0.031(2) -0.0160(18) 0.0057(17) 0.0095(18)
C6' 0.028(2) 0.041(2) 0.039(2) -0.0060(17) 0.0134(16) 0.0061(16)
C7' 0.031(2) 0.037(2) 0.049(2) -0.0082(18) 0.0206(17) 0.0057(17)
C8' 0.038(3) 0.039(2) 0.078(3) -0.016(2) 0.025(2) 0.0030(19)
C9' 0.044(3) 0.029(2) 0.096(4) -0.004(2) 0.035(3) 0.0012(18)
C10' 0.051(3) 0.045(3) 0.086(4) 0.016(3) 0.042(3) 0.014(2)
C11' 0.039(2) 0.044(2) 0.056(3) 0.008(2) 0.030(2) 0.0152(19)
C12' 0.037(2) 0.0287(19) 0.049(2) -0.0034(17) 0.0221(18) 0.0061(16)
C13' 0.056(3) 0.057(3) 0.041(2) 0.016(2) 0.021(2) 0.029(2)
C14' 0.036(2) 0.046(2) 0.0228(18) -0.0006(16) 0.0073(15) 0.0107(17)
C15' 0.041(2) 0.049(2) 0.0210(18) -0.0012(16) 0.0079(15) 0.0084(18)
C16' 0.037(2) 0.051(2) 0.049(3) -0.001(2) 0.0138(19) 0.0100(19)
C17' 0.065(3) 0.050(3) 0.033(2) -0.0031(19) 0.010(2) 0.007(2)

loop_
_atom_type_symbol
_atom_type_description
_atom_type_scat_dispersion_real
_atom_type_scat_dispersion_imag
_atom_type_scat_source
C C 0.0033 0.0016 'International Tables Vol C Tables 4.2.6.8 and 6.1.1.4'
H H 0.0000 0.0000 'International Tables Vol C Tables 4.2.6.8 and 6.1.1.4'
N N 0.0061 0.0033 'International Tables Vol C Tables 4.2.6.8 and 6.1.1.4'
O O 0.0106 0.0060 'International Tables Vol C Tables 4.2.6.8 and 6.1.1.4'

loop_
_geom_angle_atom_site_label_1
_geom_angle_atom_site_label_2
_geom_angle_atom_site_label_3
_geom_angle
_geom_angle_site_symmetry_1
_geom_angle_site_symmetry_3
_geom_angle_publ_flag
C1 N1 C12 107.8(3) . . ?
C1 N1 C14 140.9(3) . . ?
C12 N1 C14 109.9(3) . . ?
N1 C1 C6 108.3(3) . . ?
N1 C1 C2 125.7(3) . . ?
C6 C1 C2 126.0(3) . . ?
C1 C2 C3 109.1(3) . . ?
C4 C3 C2 111.5(3) . . ?
C3 C4 C5 115.0(4) . . ?
O1 C5 C6 122.1(4) . . ?
O1 C5 C4 122.8(4) . . ?
C6 C5 C4 115.1(3) . . ?
C1 C6 C7 108.0(3) . . ?
C1 C6 C5 120.0(4) . . ?
C7 C6 C5 132.0(4) . . ?
C12 C7 C8 112.8(4) . . ?
C12 C7 C6 103.9(3) . . ?
C8 C7 C6 143.2(4) . . ?
C9 C8 C7 117.9(4) . . ?
C8 C9 C10 125.5(4) . . ?
C11 C10 C9 117.0(4) . . ?
C12 C11 C10 114.5(4) . . ?
C12 C11 C13 106.3(3) . . ?
C10 C11 C13 139.2(4) . . ?
C11 C12 N1 115.5(4) . . ?
C11 C12 C7 132.3(4) . . ?
N1 C12 C7 111.9(3) . . ?
C11 C13 C14 105.2(3) . . ?
N1 C14 C15 110.4(3) . . ?
N1 C14 C13 102.3(3) . . ?
C15 C14 C13 114.0(3) . . ?
C17 C15 C16 123.4(4) . . ?
C17 C15 C14 120.4(4) . . ?
C16 C15 C14 116.2(3) . . ?
C1' N1' C12' 107.7(3) . . ?
C1' N1' C14' 140.9(3) . . ?
C12' N1' C14' 110.4(3) . . ?
N1' C1' C6' 108.5(4) . . ?
N1' C1' C2' 125.8(3) . . ?
C6' C1' C2' 125.6(3) . . ?
C1' C2' C3' 110.5(3) . . ?
C4' C3' C2' 114.5(4) . . ?
C3' C4' C5' 115.9(4) . . ?
O1' C5' C6' 121.0(4) . . ?
O1' C5' C4' 121.8(4) . . ?
C6' C5' C4' 117.2(3) . . ?
C1' C6' C5' 119.1(4) . . ?
C1' C6' C7' 107.4(3) . . ?
C5' C6' C7' 133.6(4) . . ?
C12' C7' C8' 113.5(4) . . ?
C12' C7' C6' 103.7(3) . . ?
C8' C7' C6' 142.7(4) . . ?
C9' C8' C7' 117.1(5) . . ?
C10' C9' C8' 125.8(5) . . ?
C9' C10' C11' 118.6(5) . . ?
C12' C11' C10' 113.5(5) . . ?
C12' C11' C13' 105.2(4) . . ?
C10' C11' C13' 141.2(4) . . ?
N1' C12' C11' 115.6(4) . . ?
N1' C12' C7' 112.7(4) . . ?
C11' C12' C7' 131.5(4) . . ?
C11' C13' C14' 106.2(3) . . ?
N1' C14' C15' 110.8(3) . . ?
N1' C14' C13' 102.0(3) . . ?
C15' C14' C13' 113.7(3) . . ?
C17' C15' C16' 122.9(4) . . ?
C17' C15' C14' 120.3(4) . . ?
C16' C15' C14' 116.7(4) . . ?

loop_
_geom_bond_atom_site_label_1
_geom_bond_atom_site_label_2
_geom_bond_distance
_geom_bond_site_symmetry_2
_geom_bond_publ_flag
O1 C5 1.228(5) . ?
N1 C1 1.367(5) . ?
N1 C12 1.377(5) . ?
N1 C14 1.482(5) . ?
C1 C6 1.413(5) . ?
C1 C2 1.470(5) . ?
C2 C3 1.527(5) . ?
C3 C4 1.510(6) . ?
C4 C5 1.522(6) . ?
C5 C6 1.458(6) . ?
C6 C7 1.446(6) . ?
C7 C12 1.389(6) . ?
C7 C8 1.412(6) . ?
C8 C9 1.385(7) . ?
C9 C10 1.427(8) . ?
C10 C11 1.389(6) . ?
C11 C12 1.355(6) . ?
C11 C13 1.528(6) . ?
C13 C14 1.583(5) . ?
C14 C15 1.510(5) . ?
C15 C17 1.323(6) . ?
C15 C16 1.507(6) . ?
O1' C5' 1.235(5) . ?
N1' C1' 1.356(5) . ?
N1' C12' 1.370(5) . ?
N1' C14' 1.486(5) . ?
C1' C6' 1.417(6) . ?
C1' C2' 1.490(6) . ?
C2' C3' 1.506(6) . ?
C3' C4' 1.488(7) . ?
C4' C5' 1.523(7) . ?
C5' C6' 1.449(6) . ?
C6' C7' 1.453(6) . ?
C7' C12' 1.373(6) . ?
C7' C8' 1.410(6) . ?
C8' C9' 1.395(8) . ?
C9' C10' 1.374(8) . ?
C10' C11' 1.387(7) . ?
C11' C12' 1.370(6) . ?
C11' C13' 1.534(7) . ?
C13' C14' 1.574(6) . ?
C14' C15' 1.506(5) . ?
C15' C17' 1.329(7) . ?
C15' C16' 1.481(6) . ?
